data_7106485
loop_
_publ_author_name
'V. Sara Thoi'
'Christopher J. Chang'

_publ_section_title
;
 Nickel N-Heterocyclic Carbene-Pyridine Complexes that Exhibit High
 Selectivity for Electrocatalytic Reduction of Carbon Dioxide Over Water
;
_journal_name_full Chem.Commun.
_journal_page_first 6578
_journal_paper_doi 10.1039/c1cc10449g
_journal_year 2011
_chemical_formula_moiety 'C36 H28 N12 Ni2, 2(P F6), 2(C4 H10 O2)'
_chemical_formula_sum 'C42 H48 F12 N12 Ni2 O4 P2'
_chemical_formula_weight 1192.28
_chemical_name_systematic
;
?
;
_space_group_IT_number 14
_symmetry_cell_setting monoclinic
_symmetry_space_group_name_Hall '-P 2yn'
_symmetry_space_group_name_H-M 'P 1 21/n 1'
_atom_sites_solution_hydrogens geom
_atom_sites_solution_primary direct
_atom_sites_solution_secondary difmap
_audit_creation_method SHELXL-97
_cell_angle_alpha 90.00
_cell_angle_beta 99.063(2)
_cell_angle_gamma 90.00
_cell_formula_units_Z 4
_cell_length_a 10.6550(15)
_cell_length_b 21.779(3)
_cell_length_c 21.880(3)
_cell_measurement_reflns_used 51586
_cell_measurement_temperature 173(2)
_cell_measurement_theta_max 25.45
_cell_measurement_theta_min 2.151
_cell_volume 5014.0(12)
_computing_cell_refinement 'Bruker APEX2 v. 2009.3'
_computing_data_collection 'Bruker APEX2 v. 2009.3'
_computing_data_reduction 'Bruker APEX2 v. 2009.3'
_computing_molecular_graphics ORTEP-32
_computing_publication_material CIFTAB
_computing_structure_refinement 'SHELXL-97 (Sheldrick, 2008)'
_computing_structure_solution 'SHELXS-97 (Sheldrick, 2008)'
_diffrn_ambient_temperature 173(2)
_diffrn_detector_area_resol_mean 8.192
_diffrn_measured_fraction_theta_full 0.994
_diffrn_measured_fraction_theta_max 0.994
_diffrn_measurement_device_type 'Bruker SMART 1000 CCD'
_diffrn_measurement_method '\f and \w scans'
_diffrn_radiation_monochromator graphite
_diffrn_radiation_source 'fine-focus sealed tube'
_diffrn_radiation_type MoK\a
_diffrn_radiation_wavelength 0.71073
_diffrn_reflns_av_R_equivalents 0.0605
_diffrn_reflns_av_sigmaI/netI 0.0514
_diffrn_reflns_limit_h_max 12
_diffrn_reflns_limit_h_min -12
_diffrn_reflns_limit_k_max 26
_diffrn_reflns_limit_k_min -26
_diffrn_reflns_limit_l_max 26
_diffrn_reflns_limit_l_min -26
_diffrn_reflns_number 51586
_diffrn_reflns_theta_full 25.45
_diffrn_reflns_theta_max 25.45
_diffrn_reflns_theta_min 2.65
_exptl_absorpt_coefficient_mu 0.916
_exptl_absorpt_correction_T_max 0.9730
_exptl_absorpt_correction_T_min 0.7108
_exptl_absorpt_correction_type multi-scan
_exptl_absorpt_process_details 'Blessing, 1995'
_exptl_crystal_density_diffrn 1.617
_exptl_crystal_density_method 'not measured'
_exptl_crystal_F_000 2504
_exptl_crystal_size_max 0.40
_exptl_crystal_size_mid 0.20
_exptl_crystal_size_min 0.03
_refine_diff_density_max 0.492
_refine_diff_density_min -0.565
_refine_diff_density_rms 0.076
_refine_ls_extinction_method none
_refine_ls_goodness_of_fit_ref 1.006
_refine_ls_hydrogen_treatment mixed
_refine_ls_matrix_type full
_refine_ls_number_parameters 661
_refine_ls_number_reflns 9220
_refine_ls_number_restraints 0
_refine_ls_restrained_S_all 1.006
_refine_ls_R_factor_all 0.0836
_refine_ls_R_factor_gt 0.0405
_refine_ls_shift/su_max 0.006
_refine_ls_shift/su_mean 0.000
_refine_ls_structure_factor_coef Fsqd
_refine_ls_weighting_details 'calc w=1/[\s^2^(Fo^2^)+(0.0353P)^2^+6.9898P] where P=(Fo^2^+2Fc^2^)/3'
_refine_ls_weighting_scheme calc
_refine_ls_wR_factor_gt 0.0825
_refine_ls_wR_factor_ref 0.1002
_reflns_number_gt 6045
_reflns_number_total 9220
_reflns_threshold_expression >2sigma(I)
_cod_data_source_file c1cc10449g.txt
_cod_data_source_block ethyldimer
_cod_original_sg_symbol_H-M P2(1)/n
_cod_database_code 7106485

loop_
_symmetry_equiv_pos_as_xyz
'x, y, z'
'-x+1/2, y+1/2, -z+1/2'
'-x, -y, -z'
'x-1/2, -y-1/2, z-1/2'

loop_
_atom_site_label
_atom_site_type_symbol
_atom_site_fract_x
_atom_site_fract_y
_atom_site_fract_z
_atom_site_U_iso_or_equiv
_atom_site_adp_type
_atom_site_occupancy
_atom_site_symmetry_multiplicity
_atom_site_calc_flag
_atom_site_refinement_flags
_atom_site_disorder_assembly
_atom_site_disorder_group
C30 C 0.9136(3) 0.09277(16) 0.07875(18) 0.0328(9) Uani 1 1 d . . .
H30 H 0.9132 0.0622 0.0477 0.039 Uiso 1 1 calc R . .
C44 C 0.1638(4) 0.0892(2) 0.3531(2) 0.0462(11) Uiso 1 1 d . . .
H44A H 0.188(4) 0.0885(19) 0.399(2) 0.069 Uiso 1 1 d . . .
H44B H 0.083(4) 0.067(2) 0.3338(19) 0.069 Uiso 1 1 d . . .
H44C H 0.168(4) 0.138(2) 0.3404(19) 0.069 Uiso 1 1 d . . .
C1 C 0.5296(3) 0.35184(14) 0.15923(15) 0.0216(7) Uani 1 1 d . . .
C2 C 0.4136(3) 0.41033(16) 0.21725(18) 0.0364(9) Uani 1 1 d . . .
H2 H 0.3778 0.4253 0.2515 0.044 Uiso 1 1 calc R . .
C3 C 0.3937(4) 0.43172(17) 0.15958(18) 0.0369(9) Uani 1 1 d . . .
H3 H 0.3401 0.4652 0.1449 0.044 Uiso 1 1 calc R . .
C4 C 0.4681(3) 0.41179(15) 0.05983(16) 0.0278(8) Uani 1 1 d . . .
H4A H 0.4633 0.4570 0.0549 0.033 Uiso 1 1 calc R . .
H4B H 0.3920 0.3940 0.0341 0.033 Uiso 1 1 calc R . .
C5 C 0.5852(3) 0.38889(14) 0.03618(16) 0.0256(8) Uani 1 1 d . . .
H5A H 0.5928 0.4099 -0.0032 0.031 Uiso 1 1 calc R . .
H5B H 0.6614 0.3991 0.0665 0.031 Uiso 1 1 calc R . .
C6 C 0.4984(3) 0.29436(16) -0.02074(16) 0.0280(8) Uani 1 1 d . . .
H6 H 0.4512 0.3141 -0.0557 0.034 Uiso 1 1 calc R . .
C7 C 0.4971(3) 0.23465(16) -0.00866(16) 0.0279(8) Uani 1 1 d . . .
H7 H 0.4492 0.2039 -0.0328 0.033 Uiso 1 1 calc R . .
C8 C 0.6330(3) 0.28194(13) 0.07057(14) 0.0179(7) Uani 1 1 d . . .
C9 C 0.5846(3) 0.17547(14) 0.08608(16) 0.0236(8) Uani 1 1 d . . .
C10 C 0.5599(3) 0.11623(15) 0.06407(18) 0.0303(9) Uani 1 1 d . . .
H10 H 0.5439 0.1079 0.0209 0.036 Uiso 1 1 calc R . .
C11 C 0.5595(3) 0.07018(16) 0.1068(2) 0.0377(10) Uani 1 1 d . . .
H11 H 0.5388 0.0293 0.0937 0.045 Uiso 1 1 calc R . .
C12 C 0.5896(3) 0.08373(16) 0.1692(2) 0.0383(10) Uani 1 1 d . . .
H12 H 0.5919 0.0522 0.1993 0.046 Uiso 1 1 calc R . .
C13 C 0.6159(3) 0.14348(15) 0.18695(18) 0.0297(8) Uani 1 1 d . . .
H13 H 0.6382 0.1522 0.2298 0.036 Uiso 1 1 calc R . .
C14 C 0.5570(3) 0.32719(15) 0.26685(16) 0.0237(8) Uani 1 1 d . . .
C15 C 0.5328(3) 0.33460(17) 0.32675(16) 0.0316(9) Uani 1 1 d . . .
H15 H 0.4723 0.3638 0.3361 0.038 Uiso 1 1 calc R . .
C16 C 0.5989(4) 0.29856(17) 0.37227(17) 0.0351(9) Uani 1 1 d . . .
H16 H 0.5850 0.3025 0.4139 0.042 Uiso 1 1 calc R . .
C17 C 0.6857(4) 0.25650(17) 0.35689(17) 0.0350(9) Uani 1 1 d . . .
H17 H 0.7327 0.2314 0.3879 0.042 Uiso 1 1 calc R . .
C18 C 0.7032(3) 0.25144(16) 0.29648(16) 0.0308(9) Uani 1 1 d . . .
H18 H 0.7623 0.2220 0.2863 0.037 Uiso 1 1 calc R . .
C19 C 0.9379(3) 0.36530(14) 0.09755(16) 0.0222(7) Uani 1 1 d . . .
C20 C 1.0443(3) 0.43211(15) 0.04256(18) 0.0310(9) Uani 1 1 d . . .
H20 H 1.0792 0.4499 0.0093 0.037 Uiso 1 1 calc R . .
C21 C 1.0555(3) 0.45258(16) 0.10012(18) 0.0311(9) Uani 1 1 d . . .
H21 H 1.1000 0.4885 0.1158 0.037 Uiso 1 1 calc R . .
C22 C 0.9835(3) 0.42467(15) 0.19856(16) 0.0299(8) Uani 1 1 d . . .
H22A H 0.9746 0.4695 0.2042 0.036 Uiso 1 1 calc R . .
H22B H 1.0642 0.4117 0.2241 0.036 Uiso 1 1 calc R . .
C23 C 0.8748(3) 0.39258(15) 0.22208(16) 0.0285(8) Uani 1 1 d . . .
H23A H 0.8643 0.4100 0.2628 0.034 Uiso 1 1 calc R . .
H23B H 0.7952 0.4001 0.1930 0.034 Uiso 1 1 calc R . .
C24 C 0.9833(3) 0.29986(16) 0.27440(17) 0.0328(9) Uani 1 1 d . . .
H24 H 1.0273 0.3200 0.3100 0.039 Uiso 1 1 calc R . .
C25 C 0.9946(3) 0.24104(16) 0.26017(17) 0.0328(9) Uani 1 1 d . . .
H25 H 1.0478 0.2114 0.2833 0.039 Uiso 1 1 calc R . .
C26 C 0.8506(3) 0.28545(14) 0.18279(15) 0.0213(7) Uani 1 1 d . . .
C27 C 0.9142(3) 0.18196(15) 0.16383(16) 0.0234(8) Uani 1 1 d . . .
C28 C 0.9371(3) 0.12242(15) 0.18428(18) 0.0308(9) Uani 1 1 d . . .
H28 H 0.9515 0.1131 0.2272 0.037 Uiso 1 1 calc R . .
C29 C 0.9385(3) 0.07710(16) 0.14080(19) 0.0368(10) Uani 1 1 d . . .
H29 H 0.9562 0.0358 0.1531 0.044 Uiso 1 1 calc R . .
C31 C 0.8894(3) 0.15290(16) 0.06263(18) 0.0295(8) Uani 1 1 d . . .
H31 H 0.8709 0.1629 0.0199 0.035 Uiso 1 1 calc R . .
C32 C 0.9242(3) 0.34218(15) -0.00983(16) 0.0249(8) Uani 1 1 d . . .
C33 C 0.9559(4) 0.35064(17) -0.06760(17) 0.0341(9) Uani 1 1 d . . .
H33 H 1.0123 0.3825 -0.0753 0.041 Uiso 1 1 calc R . .
C34 C 0.9035(4) 0.31147(18) -0.11410(18) 0.0391(10) Uani 1 1 d . . .
H34 H 0.9241 0.3156 -0.1546 0.047 Uiso 1 1 calc R . .
C35 C 0.8206(4) 0.26597(17) -0.10125(17) 0.0349(9) Uani 1 1 d . . .
H35 H 0.7826 0.2389 -0.1329 0.042 Uiso 1 1 calc R . .
C36 C 0.7942(3) 0.26077(16) -0.04218(16) 0.0270(8) Uani 1 1 d . . .
H36 H 0.7374 0.2294 -0.0336 0.032 Uiso 1 1 calc R . .
C37 C 1.2122(4) 0.27596(19) 0.0562(2) 0.0415(10) Uiso 1 1 d . . .
C38 C 1.2192(4) 0.16816(16) 0.05378(17) 0.0349(9) Uiso 1 1 d . . .
H38A H 1.1662 0.1637 0.0868 0.042 Uiso 1 1 calc R . .
H38B H 1.3093 0.1705 0.0735 0.042 Uiso 1 1 calc R . .
C39 C 1.2004(4) 0.11401(18) 0.01145(18) 0.0394(10) Uiso 1 1 d . . .
H39A H 1.2157 0.0756 0.0357 0.047 Uiso 1 1 calc R . .
H39B H 1.1119 0.1133 -0.0107 0.047 Uiso 1 1 calc R . .
C40 C 1.2763(5) 0.0674(2) -0.0723(3) 0.0567(13) Uiso 1 1 d . . .
C41 C 0.3090(5) 0.2178(2) 0.2237(2) 0.0514(12) Uiso 1 1 d . . .
C42 C 0.3130(4) 0.11026(18) 0.2367(2) 0.0436(10) Uiso 1 1 d . . .
H42A H 0.4026 0.1139 0.2569 0.052 Uiso 1 1 calc R . .
H42B H 0.3122 0.1030 0.1920 0.052 Uiso 1 1 calc R . .
C43 C 0.2521(4) 0.05732(18) 0.26386(18) 0.0397(10) Uiso 1 1 d . . .
H43A H 0.1605 0.0567 0.2464 0.048 Uiso 1 1 calc R . .
H43B H 0.2902 0.0188 0.2513 0.048 Uiso 1 1 calc R . .
N1 N 0.4975(3) 0.36167(12) 0.21699(13) 0.0239(6) Uani 1 1 d . . .
N2 N 0.4649(3) 0.39658(12) 0.12466(13) 0.0247(7) Uani 1 1 d . . .
N3 N 0.5799(2) 0.32300(12) 0.02618(12) 0.0218(6) Uani 1 1 d . . .
N4 N 0.5807(2) 0.22614(11) 0.04672(12) 0.0216(6) Uani 1 1 d . . .
N5 N 0.6402(2) 0.28654(12) 0.25047(12) 0.0235(6) Uani 1 1 d . . .
N6 N 0.6117(2) 0.19026(12) 0.14634(13) 0.0226(6) Uani 1 1 d . . .
N7 N 0.9707(2) 0.37906(12) 0.04070(13) 0.0242(6) Uani 1 1 d . . .
N8 N 0.9911(2) 0.41249(12) 0.13377(13) 0.0240(6) Uani 1 1 d . . .
N9 N 0.8962(2) 0.32686(12) 0.22839(12) 0.0229(6) Uani 1 1 d . . .
N10 N 0.9129(2) 0.23139(12) 0.20456(13) 0.0235(6) Uani 1 1 d . . .
N11 N 0.8452(2) 0.29812(12) 0.00440(12) 0.0235(6) Uani 1 1 d . . .
N12 N 0.8907(2) 0.19862(12) 0.10427(13) 0.0230(6) Uani 1 1 d . . .
Ni1 Ni 0.64953(4) 0.285859(18) 0.158964(19) 0.01959(11) Uani 1 1 d . . .
Ni2 Ni 0.83252(4) 0.293233(18) 0.094927(19) 0.02045(11) Uani 1 1 d . . .
O1 O 0.2475(2) 0.16561(12) 0.24502(12) 0.0422(7) Uiso 1 1 d . . .
O2 O 0.2650(2) 0.05891(11) 0.32951(12) 0.0375(6) Uiso 1 1 d . . .
O3 O 1.2864(2) 0.11821(12) -0.03156(12) 0.0401(7) Uiso 1 1 d . . .
O4 O 1.1850(2) 0.22231(11) 0.01963(12) 0.0364(6) Uiso 1 1 d . . .
H37A H 1.200(4) 0.3111(19) 0.0256(18) 0.055 Uiso 1 1 d . . .
H37B H 1.304(4) 0.2777(17) 0.0752(18) 0.055 Uiso 1 1 d . . .
H37C H 1.157(4) 0.2750(17) 0.0891(19) 0.055 Uiso 1 1 d . . .
H40A H 1.336(4) 0.0773(18) -0.1014(18) 0.055 Uiso 1 1 d . . .
H40B H 1.198(4) 0.0639(18) -0.0932(18) 0.055 Uiso 1 1 d . . .
H40C H 1.289(4) 0.0277(19) -0.0455(18) 0.055 Uiso 1 1 d . . .
H41A H 0.251(4) 0.2515(19) 0.2264(18) 0.055 Uiso 1 1 d . . .
H41B H 0.319(4) 0.2034(18) 0.181(2) 0.055 Uiso 1 1 d . . .
H41C H 0.398(4) 0.2194(17) 0.2487(19) 0.055 Uiso 1 1 d . . .
F7 F 0.8596(2) 0.57701(12) 0.16592(12) 0.0621(7) Uani 1 1 d . . .
F8 F 0.58680(19) 0.55062(10) 0.08780(11) 0.0477(6) Uani 1 1 d . . .
F9 F 0.7507(2) 0.61139(11) 0.07641(11) 0.0541(7) Uani 1 1 d . . .
F10 F 0.6633(2) 0.61688(11) 0.16231(12) 0.0636(7) Uani 1 1 d . . .
F11 F 0.6946(3) 0.51598(14) 0.17738(14) 0.0888(11) Uani 1 1 d . . .
F12 F 0.7818(3) 0.51076(13) 0.09131(16) 0.0881(10) Uani 1 1 d . . .
P2 P 0.72308(9) 0.56324(4) 0.12732(5) 0.0312(2) Uani 1 1 d . . .
F1 F 0.4195(2) 0.94812(12) 0.15258(11) 0.0626(8) Uani 1 1 d . . .
F2 F 0.1581(2) 0.90214(13) 0.07702(11) 0.0639(8) Uani 1 1 d . . .
F3 F 0.3166(3) 0.96227(11) 0.05522(11) 0.0625(7) Uani 1 1 d . . .
F4 F 0.3578(2) 0.86785(10) 0.09235(11) 0.0567(7) Uani 1 1 d . . .
F5 F 0.2627(2) 0.88861(12) 0.17379(10) 0.0523(6) Uani 1 1 d . . .
F6 F 0.2189(3) 0.98327(14) 0.13669(13) 0.0997(12) Uani 1 1 d . . .
P1 P 0.28833(9) 0.92629(4) 0.11428(4) 0.0306(2) Uani 1 1 d . . .

loop_
_atom_site_aniso_label
_atom_site_aniso_U_11
_atom_site_aniso_U_22
_atom_site_aniso_U_33
_atom_site_aniso_U_23
_atom_site_aniso_U_13
_atom_site_aniso_U_12
C30 0.028(2) 0.0263(19) 0.044(3) -0.0116(18) 0.0063(18) 0.0033(15)
C1 0.0201(18) 0.0216(17) 0.0233(19) -0.0027(14) 0.0043(14) -0.0028(14)
C2 0.039(2) 0.033(2) 0.041(3) -0.0009(19) 0.0157(19) 0.0167(17)
C3 0.039(2) 0.030(2) 0.043(3) 0.0027(19) 0.0117(19) 0.0192(17)
C4 0.033(2) 0.0196(17) 0.029(2) 0.0040(15) -0.0016(16) 0.0059(15)
C5 0.032(2) 0.0200(17) 0.024(2) 0.0048(15) 0.0013(16) -0.0018(14)
C6 0.0266(19) 0.038(2) 0.0185(19) -0.0038(16) -0.0014(15) 0.0044(16)
C7 0.0260(19) 0.0295(19) 0.026(2) -0.0101(16) -0.0017(16) 0.0003(15)
C8 0.0172(16) 0.0175(16) 0.0200(18) -0.0018(14) 0.0056(13) 0.0013(13)
C9 0.0164(17) 0.0215(17) 0.035(2) -0.0017(16) 0.0099(15) 0.0000(14)
C10 0.0244(19) 0.0224(18) 0.046(2) -0.0095(17) 0.0101(17) -0.0013(15)
C11 0.031(2) 0.0188(18) 0.067(3) -0.006(2) 0.022(2) -0.0018(15)
C12 0.037(2) 0.024(2) 0.059(3) 0.0129(19) 0.024(2) 0.0033(16)
C13 0.030(2) 0.0276(19) 0.034(2) 0.0072(17) 0.0118(17) -0.0008(15)
C14 0.0238(19) 0.0249(18) 0.0227(19) -0.0014(15) 0.0048(15) -0.0018(14)
C15 0.037(2) 0.035(2) 0.025(2) -0.0051(17) 0.0105(17) 0.0023(17)
C16 0.042(2) 0.042(2) 0.022(2) -0.0026(18) 0.0070(17) -0.0073(18)
C17 0.040(2) 0.041(2) 0.023(2) 0.0074(17) 0.0017(17) 0.0020(18)
C18 0.032(2) 0.035(2) 0.024(2) 0.0042(17) 0.0034(17) 0.0042(16)
C19 0.0189(17) 0.0201(17) 0.027(2) 0.0007(15) 0.0002(15) 0.0009(13)
C20 0.029(2) 0.0228(18) 0.042(2) 0.0100(17) 0.0093(17) -0.0053(15)
C21 0.029(2) 0.0218(18) 0.042(2) 0.0026(17) 0.0029(17) -0.0045(15)
C22 0.032(2) 0.0247(18) 0.031(2) -0.0075(16) -0.0025(16) -0.0044(15)
C23 0.034(2) 0.0252(18) 0.025(2) -0.0066(16) -0.0004(16) -0.0003(15)
C24 0.033(2) 0.034(2) 0.027(2) -0.0031(17) -0.0072(16) -0.0003(16)
C25 0.031(2) 0.033(2) 0.029(2) 0.0010(17) -0.0109(17) 0.0038(16)
C26 0.0204(17) 0.0195(16) 0.0246(19) -0.0013(15) 0.0051(14) -0.0014(14)
C27 0.0147(17) 0.0223(17) 0.033(2) -0.0051(16) 0.0047(15) -0.0011(13)
C28 0.029(2) 0.0252(19) 0.036(2) 0.0009(17) -0.0024(17) 0.0027(15)
C29 0.032(2) 0.0208(18) 0.056(3) -0.0001(19) 0.0002(19) 0.0051(15)
C31 0.0250(19) 0.031(2) 0.034(2) -0.0063(17) 0.0073(16) 0.0033(15)
C32 0.0219(18) 0.0268(18) 0.026(2) 0.0059(16) 0.0046(15) 0.0016(14)
C33 0.038(2) 0.036(2) 0.029(2) 0.0062(18) 0.0077(18) -0.0040(17)
C34 0.046(2) 0.047(2) 0.026(2) 0.0052(19) 0.0125(19) 0.0058(19)
C35 0.041(2) 0.040(2) 0.024(2) -0.0033(17) 0.0064(18) -0.0012(18)
C36 0.0256(19) 0.0294(19) 0.026(2) -0.0063(16) 0.0037(16) -0.0049(15)
N1 0.0258(16) 0.0233(15) 0.0239(17) -0.0004(13) 0.0078(13) 0.0055(12)
N2 0.0262(16) 0.0216(14) 0.0262(17) 0.0019(13) 0.0040(13) 0.0064(12)
N3 0.0233(15) 0.0233(14) 0.0181(15) 0.0012(12) 0.0014(12) 0.0007(12)
N4 0.0208(15) 0.0190(14) 0.0248(16) -0.0046(12) 0.0031(12) -0.0021(11)
N5 0.0206(15) 0.0272(15) 0.0230(16) 0.0013(13) 0.0040(12) 0.0024(12)
N6 0.0203(15) 0.0213(14) 0.0276(17) 0.0021(13) 0.0087(12) 0.0021(11)
N7 0.0244(16) 0.0217(15) 0.0268(17) 0.0027(13) 0.0050(13) -0.0033(12)
N8 0.0239(15) 0.0197(14) 0.0274(17) 0.0001(13) 0.0008(13) -0.0031(12)
N9 0.0250(15) 0.0233(15) 0.0185(16) -0.0024(12) -0.0022(12) -0.0007(12)
N10 0.0214(15) 0.0234(15) 0.0240(16) 0.0008(12) -0.0019(12) 0.0028(12)
N11 0.0202(15) 0.0272(15) 0.0238(16) -0.0001(13) 0.0054(12) -0.0019(12)
N12 0.0186(15) 0.0236(15) 0.0268(17) -0.0026(13) 0.0039(12) 0.0014(11)
Ni1 0.0212(2) 0.0195(2) 0.0183(2) 0.00082(18) 0.00397(17) 0.00405(17)
Ni2 0.0204(2) 0.0218(2) 0.0194(2) -0.00203(19) 0.00384(17) -0.00322(18)
F7 0.0370(14) 0.0858(19) 0.0568(17) 0.0123(14) -0.0134(12) -0.0110(13)
F8 0.0300(12) 0.0517(14) 0.0575(16) -0.0019(12) -0.0046(11) -0.0091(10)
F9 0.0432(14) 0.0697(17) 0.0480(16) 0.0211(13) 0.0023(12) -0.0117(12)
F10 0.0593(17) 0.0609(16) 0.0749(19) -0.0314(14) 0.0240(14) -0.0076(13)
F11 0.077(2) 0.087(2) 0.096(2) 0.0636(19) -0.0058(17) -0.0197(17)
F12 0.0606(18) 0.0689(19) 0.132(3) -0.0457(19) 0.0072(18) 0.0230(15)
P2 0.0284(5) 0.0282(5) 0.0354(6) 0.0029(5) 0.0000(4) -0.0002(4)
F1 0.0612(16) 0.0752(18) 0.0453(15) 0.0133(13) -0.0104(13) -0.0376(14)
F2 0.0465(15) 0.102(2) 0.0391(15) -0.0029(14) -0.0058(12) -0.0137(14)
F3 0.095(2) 0.0509(15) 0.0391(15) 0.0202(12) 0.0035(14) -0.0123(14)
F4 0.0762(18) 0.0436(14) 0.0535(16) -0.0011(12) 0.0202(14) 0.0181(12)
F5 0.0404(14) 0.0865(18) 0.0310(13) 0.0132(12) 0.0091(11) -0.0113(12)
F6 0.143(3) 0.083(2) 0.065(2) -0.0309(17) -0.0065(19) 0.068(2)
P1 0.0384(6) 0.0298(5) 0.0227(5) -0.0017(4) 0.0017(4) 0.0013(4)

loop_
_atom_type_symbol
_atom_type_description
_atom_type_scat_dispersion_real
_atom_type_scat_dispersion_imag
_atom_type_scat_source
C C 0.0033 0.0016 'International Tables Vol C Tables 4.2.6.8 and 6.1.1.4'
H H 0.0000 0.0000 'International Tables Vol C Tables 4.2.6.8 and 6.1.1.4'
N N 0.0061 0.0033 'International Tables Vol C Tables 4.2.6.8 and 6.1.1.4'
F F 0.0171 0.0103 'International Tables Vol C Tables 4.2.6.8 and 6.1.1.4'
P P 0.1023 0.0942 'International Tables Vol C Tables 4.2.6.8 and 6.1.1.4'
Ni Ni 0.3393 1.1124 'International Tables Vol C Tables 4.2.6.8 and 6.1.1.4'
O O 0.0106 0.0060 'International Tables Vol C Tables 4.2.6.8 and 6.1.1.4'

loop_
_geom_angle_atom_site_label_1
_geom_angle_atom_site_label_2
_geom_angle_atom_site_label_3
_geom_angle
_geom_angle_site_symmetry_1
_geom_angle_site_symmetry_3
_geom_angle_publ_flag
C31 C30 C29 119.2(3) . . ?
C31 C30 H30 120.4 . . ?
C29 C30 H30 120.4 . . ?
O2 C44 H44A 106(2) . . ?
O2 C44 H44B 106(2) . . ?
H44A C44 H44B 119(3) . . ?
O2 C44 H44C 107(2) . . ?
H44A C44 H44C 105(3) . . ?
H44B C44 H44C 114(3) . . ?
N2 C1 N1 102.9(3) . . ?
N2 C1 Ni1 144.7(3) . . ?
N1 C1 Ni1 112.3(2) . . ?
C3 C2 N1 105.7(3) . . ?
C3 C2 H2 127.2 . . ?
N1 C2 H2 127.2 . . ?
C2 C3 N2 108.0(3) . . ?
C2 C3 H3 126.0 . . ?
N2 C3 H3 126.0 . . ?
N2 C4 C5 113.9(3) . . ?
N2 C4 H4A 108.8 . . ?
C5 C4 H4A 108.8 . . ?
N2 C4 H4B 108.8 . . ?
C5 C4 H4B 108.8 . . ?
H4A C4 H4B 107.7 . . ?
N3 C5 C4 111.3(3) . . ?
N3 C5 H5A 109.4 . . ?
C4 C5 H5A 109.4 . . ?
N3 C5 H5B 109.4 . . ?
C4 C5 H5B 109.4 . . ?
H5A C5 H5B 108.0 . . ?
C7 C6 N3 108.6(3) . . ?
C7 C6 H6 125.7 . . ?
N3 C6 H6 125.7 . . ?
C6 C7 N4 106.1(3) . . ?
C6 C7 H7 126.9 . . ?
N4 C7 H7 126.9 . . ?
N3 C8 N4 101.8(2) . . ?
N3 C8 Ni1 130.2(2) . . ?
N4 C8 Ni1 112.4(2) . . ?
N3 C8 Ni2 112.8(2) . . ?
N4 C8 Ni2 121.2(2) . . ?
Ni1 C8 Ni2 79.19(11) . . ?
N6 C9 C10 124.3(3) . . ?
N6 C9 N4 113.4(3) . . ?
C10 C9 N4 122.4(3) . . ?
C11 C10 C9 117.7(4) . . ?
C11 C10 H10 121.2 . . ?
C9 C10 H10 121.2 . . ?
C10 C11 C12 119.4(3) . . ?
C10 C11 H11 120.3 . . ?
C12 C11 H11 120.3 . . ?
C13 C12 C11 119.1(3) . . ?
C13 C12 H12 120.5 . . ?
C11 C12 H12 120.5 . . ?
N6 C13 C12 123.0(4) . . ?
N6 C13 H13 118.5 . . ?
C12 C13 H13 118.5 . . ?
N5 C14 C15 124.0(3) . . ?
N5 C14 N1 112.7(3) . . ?
C15 C14 N1 123.3(3) . . ?
C16 C15 C14 118.0(3) . . ?
C16 C15 H15 121.0 . . ?
C14 C15 H15 121.0 . . ?
C15 C16 C17 119.3(3) . . ?
C15 C16 H16 120.4 . . ?
C17 C16 H16 120.4 . . ?
C18 C17 C16 119.2(3) . . ?
C18 C17 H17 120.4 . . ?
C16 C17 H17 120.4 . . ?
N5 C18 C17 123.0(3) . . ?
N5 C18 H18 118.5 . . ?
C17 C18 H18 118.5 . . ?
N8 C19 N7 102.7(3) . . ?
N8 C19 Ni2 144.9(3) . . ?
N7 C19 Ni2 112.4(2) . . ?
C21 C20 N7 105.9(3) . . ?
C21 C20 H20 127.1 . . ?
N7 C20 H20 127.1 . . ?
C20 C21 N8 108.3(3) . . ?
C20 C21 H21 125.9 . . ?
N8 C21 H21 125.9 . . ?
N8 C22 C23 114.2(3) . . ?
N8 C22 H22A 108.7 . . ?
C23 C22 H22A 108.7 . . ?
N8 C22 H22B 108.7 . . ?
C23 C22 H22B 108.7 . . ?
H22A C22 H22B 107.6 . . ?
N9 C23 C22 111.8(3) . . ?
N9 C23 H23A 109.3 . . ?
C22 C23 H23A 109.3 . . ?
N9 C23 H23B 109.3 . . ?
C22 C23 H23B 109.3 . . ?
H23A C23 H23B 107.9 . . ?
C25 C24 N9 108.3(3) . . ?
C25 C24 H24 125.9 . . ?
N9 C24 H24 125.9 . . ?
C24 C25 N10 106.4(3) . . ?
C24 C25 H25 126.8 . . ?
N10 C25 H25 126.8 . . ?
N9 C26 N10 102.1(3) . . ?
N9 C26 Ni2 129.8(2) . . ?
N10 C26 Ni2 112.6(2) . . ?
N9 C26 Ni1 113.8(2) . . ?
N10 C26 Ni1 119.6(2) . . ?
Ni2 C26 Ni1 79.32(12) . . ?
N12 C27 C28 124.5(3) . . ?
N12 C27 N10 113.1(3) . . ?
C28 C27 N10 122.4(3) . . ?
C29 C28 C27 118.1(4) . . ?
C29 C28 H28 120.9 . . ?
C27 C28 H28 120.9 . . ?
C28 C29 C30 118.8(3) . . ?
C28 C29 H29 120.6 . . ?
C30 C29 H29 120.6 . . ?
N12 C31 C30 123.4(4) . . ?
N12 C31 H31 118.3 . . ?
C30 C31 H31 118.3 . . ?
N11 C32 C33 124.3(3) . . ?
N11 C32 N7 112.6(3) . . ?
C33 C32 N7 123.1(3) . . ?
C32 C33 C34 117.9(3) . . ?
C32 C33 H33 121.1 . . ?
C34 C33 H33 121.1 . . ?
C33 C34 C35 119.4(4) . . ?
C33 C34 H34 120.3 . . ?
C35 C34 H34 120.3 . . ?
C36 C35 C34 118.9(3) . . ?
C36 C35 H35 120.6 . . ?
C34 C35 H35 120.6 . . ?
N11 C36 C35 123.0(3) . . ?
N11 C36 H36 118.5 . . ?
C35 C36 H36 118.5 . . ?
O4 C37 H37A 105(2) . . ?
O4 C37 H37B 111(2) . . ?
H37A C37 H37B 105(3) . . ?
O4 C37 H37C 107(2) . . ?
H37A C37 H37C 118(3) . . ?
H37B C37 H37C 110(3) . . ?
O4 C38 C39 109.4(3) . . ?
O4 C38 H38A 109.8 . . ?
C39 C38 H38A 109.8 . . ?
O4 C38 H38B 109.8 . . ?
C39 C38 H38B 109.8 . . ?
H38A C38 H38B 108.2 . . ?
O3 C39 C38 108.9(3) . . ?
O3 C39 H39A 109.9 . . ?
C38 C39 H39A 109.9 . . ?
O3 C39 H39B 109.9 . . ?
C38 C39 H39B 109.9 . . ?
H39A C39 H39B 108.3 . . ?
O3 C40 H40A 104(2) . . ?
O3 C40 H40B 111(3) . . ?
H40A C40 H40B 110(3) . . ?
O3 C40 H40C 108(2) . . ?
H40A C40 H40C 120(3) . . ?
H40B C40 H40C 104(3) . . ?
O1 C41 H41A 105(2) . . ?
O1 C41 H41B 100(2) . . ?
H41A C41 H41B 117(3) . . ?
O1 C41 H41C 107(2) . . ?
H41A C41 H41C 119(3) . . ?
H41B C41 H41C 106(3) . . ?
O1 C42 C43 110.7(3) . . ?
O1 C42 H42A 109.5 . . ?
C43 C42 H42A 109.5 . . ?
O1 C42 H42B 109.5 . . ?
C43 C42 H42B 109.5 . . ?
H42A C42 H42B 108.1 . . ?
O2 C43 C42 113.8(3) . . ?
O2 C43 H43A 108.8 . . ?
C42 C43 H43A 108.8 . . ?
O2 C43 H43B 108.8 . . ?
C42 C43 H43B 108.8 . . ?
H43A C43 H43B 107.7 . . ?
C1 N1 C2 112.1(3) . . ?
C1 N1 C14 119.2(3) . . ?
C2 N1 C14 128.5(3) . . ?
C1 N2 C3 111.3(3) . . ?
C1 N2 C4 128.1(3) . . ?
C3 N2 C4 120.5(3) . . ?
C8 N3 C6 111.8(3) . . ?
C8 N3 C5 122.3(3) . . ?
C6 N3 C5 124.2(3) . . ?
C9 N4 C7 126.3(3) . . ?
C9 N4 C8 118.9(3) . . ?
C7 N4 C8 111.7(3) . . ?
C14 N5 C18 116.4(3) . . ?
C14 N5 Ni1 114.0(2) . . ?
C18 N5 Ni1 129.5(2) . . ?
C9 N6 C13 116.4(3) . . ?
C9 N6 Ni1 111.6(2) . . ?
C13 N6 Ni1 131.9(2) . . ?
C19 N7 C32 118.8(3) . . ?
C19 N7 C20 112.1(3) . . ?
C32 N7 C20 129.0(3) . . ?
C19 N8 C21 111.1(3) . . ?
C19 N8 C22 128.3(3) . . ?
C21 N8 C22 120.5(3) . . ?
C26 N9 C24 111.6(3) . . ?
C26 N9 C23 123.0(3) . . ?
C24 N9 C23 124.3(3) . . ?
C25 N10 C26 111.6(3) . . ?
C25 N10 C27 127.2(3) . . ?
C26 N10 C27 118.9(3) . . ?
C32 N11 C36 116.6(3) . . ?
C32 N11 Ni2 114.1(2) . . ?
C36 N11 Ni2 129.1(2) . . ?
C27 N12 C31 116.0(3) . . ?
C27 N12 Ni2 111.0(2) . . ?
C31 N12 Ni2 132.1(2) . . ?
C8 Ni1 C1 94.64(13) . . ?
C8 Ni1 N5 171.75(12) . . ?
C1 Ni1 N5 81.67(12) . . ?
C8 Ni1 C26 100.15(13) . . ?
C1 Ni1 C26 130.35(13) . . ?
N5 Ni1 C26 87.81(12) . . ?
C8 Ni1 N6 80.81(12) . . ?
C1 Ni1 N6 128.18(12) . . ?
N5 Ni1 N6 95.62(11) . . ?
C26 Ni1 N6 100.99(11) . . ?
C8 Ni1 Ni2 53.94(9) . . ?
C1 Ni1 Ni2 120.98(10) . . ?
N5 Ni1 Ni2 134.21(8) . . ?
C26 Ni1 Ni2 46.68(9) . . ?
N6 Ni1 Ni2 97.71(7) . . ?
C26 Ni2 C19 94.39(14) . . ?
C26 Ni2 N11 170.27(12) . . ?
C19 Ni2 N11 81.77(13) . . ?
C26 Ni2 C8 100.40(13) . . ?
C19 Ni2 C8 131.15(12) . . ?
N11 Ni2 C8 88.78(11) . . ?
C26 Ni2 N12 80.65(12) . . ?
C19 Ni2 N12 128.31(12) . . ?
N11 Ni2 N12 94.66(11) . . ?
C8 Ni2 N12 100.07(11) . . ?
C26 Ni2 Ni1 54.00(9) . . ?
C19 Ni2 Ni1 121.44(10) . . ?
N11 Ni2 Ni1 135.46(8) . . ?
C8 Ni2 Ni1 46.87(9) . . ?
N12 Ni2 Ni1 96.88(7) . . ?
C42 O1 C41 112.0(3) . . ?
C43 O2 C44 114.7(3) . . ?
C40 O3 C39 112.1(3) . . ?
C38 O4 C37 112.1(3) . . ?
F11 P2 F12 90.5(2) . . ?
F11 P2 F10 90.56(17) . . ?
F12 P2 F10 178.83(18) . . ?
F11 P2 F9 179.52(16) . . ?
F12 P2 F9 89.78(17) . . ?
F10 P2 F9 89.15(15) . . ?
F11 P2 F7 90.81(15) . . ?
F12 P2 F7 90.02(15) . . ?
F10 P2 F7 90.46(15) . . ?
F9 P2 F7 89.58(13) . . ?
F11 P2 F8 90.34(14) . . ?
F12 P2 F8 90.19(14) . . ?
F10 P2 F8 89.32(13) . . ?
F9 P2 F8 89.27(12) . . ?
F7 P2 F8 178.83(15) . . ?
F6 P1 F3 91.34(17) . . ?
F6 P1 F2 90.32(17) . . ?
F3 P1 F2 90.47(14) . . ?
F6 P1 F4 179.07(19) . . ?
F3 P1 F4 89.56(14) . . ?
F2 P1 F4 89.47(15) . . ?
F6 P1 F1 91.00(17) . . ?
F3 P1 F1 91.03(14) . . ?
F2 P1 F1 177.98(16) . . ?
F4 P1 F1 89.19(15) . . ?
F6 P1 F5 90.11(17) . . ?
F3 P1 F5 178.46(16) . . ?
F2 P1 F5 90.03(13) . . ?
F4 P1 F5 88.98(14) . . ?
F1 P1 F5 88.44(12) . . ?

loop_
_geom_bond_atom_site_label_1
_geom_bond_atom_site_label_2
_geom_bond_distance
_geom_bond_site_symmetry_2
_geom_bond_publ_flag
C30 C31 1.370(5) . ?
C30 C29 1.384(5) . ?
C30 H30 0.9500 . ?
C44 O2 1.428(5) . ?
C44 H44A 0.99(4) . ?
C44 H44B 1.01(4) . ?
C44 H44C 1.09(4) . ?
C1 N2 1.354(4) . ?
C1 N1 1.377(4) . ?
C1 Ni1 1.924(3) . ?
C2 C3 1.330(5) . ?
C2 N1 1.387(4) . ?
C2 H2 0.9500 . ?
C3 N2 1.388(4) . ?
C3 H3 0.9500 . ?
C4 N2 1.462(4) . ?
C4 C5 1.509(5) . ?
C4 H4A 0.9900 . ?
C4 H4B 0.9900 . ?
C5 N3 1.451(4) . ?
C5 H5A 0.9900 . ?
C5 H5B 0.9900 . ?
C6 C7 1.328(5) . ?
C6 N3 1.385(4) . ?
C6 H6 0.9500 . ?
C7 N4 1.398(4) . ?
C7 H7 0.9500 . ?
C8 N3 1.375(4) . ?
C8 N4 1.403(4) . ?
C8 Ni1 1.916(3) . ?
C8 Ni2 2.123(3) . ?
C9 N6 1.344(4) . ?
C9 C10 1.388(4) . ?
C9 N4 1.396(4) . ?
C10 C11 1.371(5) . ?
C10 H10 0.9500 . ?
C11 C12 1.385(5) . ?
C11 H11 0.9500 . ?
C12 C13 1.374(5) . ?
C12 H12 0.9500 . ?
C13 N6 1.348(4) . ?
C13 H13 0.9500 . ?
C14 N5 1.341(4) . ?
C14 C15 1.384(5) . ?
C14 N1 1.392(4) . ?
C15 C16 1.372(5) . ?
C15 H15 0.9500 . ?
C16 C17 1.381(5) . ?
C16 H16 0.9500 . ?
C17 C18 1.368(5) . ?
C17 H17 0.9500 . ?
C18 N5 1.355(4) . ?
C18 H18 0.9500 . ?
C19 N8 1.365(4) . ?
C19 N7 1.377(4) . ?
C19 Ni2 1.925(3) . ?
C20 C21 1.324(5) . ?
C20 N7 1.393(4) . ?
C20 H20 0.9500 . ?
C21 N8 1.392(4) . ?
C21 H21 0.9500 . ?
C22 N8 1.457(4) . ?
C22 C23 1.511(5) . ?
C22 H22A 0.9900 . ?
C22 H22B 0.9900 . ?
C23 N9 1.453(4) . ?
C23 H23A 0.9900 . ?
C23 H23B 0.9900 . ?
C24 C25 1.328(5) . ?
C24 N9 1.388(4) . ?
C24 H24 0.9500 . ?
C25 N10 1.396(4) . ?
C25 H25 0.9500 . ?
C26 N9 1.376(4) . ?
C26 N10 1.398(4) . ?
C26 Ni2 1.909(3) . ?
C26 Ni1 2.123(3) . ?
C27 N12 1.338(4) . ?
C27 C28 1.381(5) . ?
C27 N10 1.399(4) . ?
C28 C29 1.373(5) . ?
C28 H28 0.9500 . ?
C29 H29 0.9500 . ?
C31 N12 1.348(4) . ?
C31 H31 0.9500 . ?
C32 N11 1.345(4) . ?
C32 C33 1.372(5) . ?
C32 N7 1.393(4) . ?
C33 C34 1.377(5) . ?
C33 H33 0.9500 . ?
C34 C35 1.386(5) . ?
C34 H34 0.9500 . ?
C35 C36 1.370(5) . ?
C35 H35 0.9500 . ?
C36 N11 1.350(4) . ?
C36 H36 0.9500 . ?
C37 O4 1.420(5) . ?
C37 H37A 1.01(4) . ?
C37 H37B 1.00(4) . ?
C37 H37C 1.00(4) . ?
C38 O4 1.413(4) . ?
C38 C39 1.494(5) . ?
C38 H38A 0.9900 . ?
C38 H38B 0.9900 . ?
C39 O3 1.416(4) . ?
C39 H39A 0.9900 . ?
C39 H39B 0.9900 . ?
C40 O3 1.415(5) . ?
C40 H40A 0.99(4) . ?
C40 H40B 0.89(4) . ?
C40 H40C 1.04(4) . ?
C41 O1 1.426(5) . ?
C41 H41A 0.96(4) . ?
C41 H41B 1.01(4) . ?
C41 H41C 1.02(4) . ?
C42 O1 1.419(4) . ?
C42 C43 1.491(5) . ?
C42 H42A 0.9900 . ?
C42 H42B 0.9900 . ?
C43 O2 1.422(4) . ?
C43 H43A 0.9900 . ?
C43 H43B 0.9900 . ?
N5 Ni1 2.020(3) . ?
N6 Ni1 2.130(3) . ?
N11 Ni2 2.009(3) . ?
N12 Ni2 2.152(3) . ?
Ni1 Ni2 2.5790(6) . ?
F7 P2 1.591(2) . ?
F8 P2 1.593(2) . ?
F9 P2 1.591(2) . ?
F10 P2 1.584(2) . ?
F11 P2 1.567(3) . ?
F12 P2 1.573(3) . ?
F1 P1 1.585(2) . ?
F2 P1 1.584(2) . ?
F3 P1 1.580(2) . ?
F4 P1 1.584(2) . ?
F5 P1 1.599(2) . ?
F6 P1 1.563(3) . ?

loop_
_geom_torsion_atom_site_label_1
_geom_torsion_atom_site_label_2
_geom_torsion_atom_site_label_3
_geom_torsion_atom_site_label_4
_geom_torsion
_geom_torsion_site_symmetry_1
_geom_torsion_site_symmetry_2
_geom_torsion_site_symmetry_3
_geom_torsion_site_symmetry_4
_geom_torsion_publ_flag
N1 C2 C3 N2 -0.2(4) . . . . ?
N2 C4 C5 N3 74.2(4) . . . . ?
N3 C6 C7 N4 -0.5(4) . . . . ?
N6 C9 C10 C11 2.0(5) . . . . ?
N4 C9 C10 C11 -176.5(3) . . . . ?
C9 C10 C11 C12 -3.2(5) . . . . ?
C10 C11 C12 C13 1.7(5) . . . . ?
C11 C12 C13 N6 1.3(5) . . . . ?
N5 C14 C15 C16 0.6(5) . . . . ?
N1 C14 C15 C16 -179.0(3) . . . . ?
C14 C15 C16 C17 -0.3(5) . . . . ?
C15 C16 C17 C18 -0.4(6) . . . . ?
C16 C17 C18 N5 0.9(6) . . . . ?
N7 C20 C21 N8 0.6(4) . . . . ?
N8 C22 C23 N9 71.4(4) . . . . ?
N9 C24 C25 N10 -0.2(4) . . . . ?
N12 C27 C28 C29 1.4(5) . . . . ?
N10 C27 C28 C29 -178.9(3) . . . . ?
C27 C28 C29 C30 -1.7(5) . . . . ?
C31 C30 C29 C28 0.6(5) . . . . ?
C29 C30 C31 N12 1.2(5) . . . . ?
N11 C32 C33 C34 0.0(5) . . . . ?
N7 C32 C33 C34 -179.7(3) . . . . ?
C32 C33 C34 C35 0.7(5) . . . . ?
C33 C34 C35 C36 -0.8(6) . . . . ?
C34 C35 C36 N11 0.2(6) . . . . ?
O4 C38 C39 O3 65.3(4) . . . . ?
O1 C42 C43 O2 -68.0(4) . . . . ?
N2 C1 N1 C2 1.2(4) . . . . ?
Ni1 C1 N1 C2 178.4(2) . . . . ?
N2 C1 N1 C14 -173.9(3) . . . . ?
Ni1 C1 N1 C14 3.3(4) . . . . ?
C3 C2 N1 C1 -0.6(4) . . . . ?
C3 C2 N1 C14 173.8(3) . . . . ?
N5 C14 N1 C1 -0.9(4) . . . . ?
C15 C14 N1 C1 178.7(3) . . . . ?
N5 C14 N1 C2 -175.1(3) . . . . ?
C15 C14 N1 C2 4.6(5) . . . . ?
N1 C1 N2 C3 -1.2(4) . . . . ?
Ni1 C1 N2 C3 -176.8(3) . . . . ?
N1 C1 N2 C4 175.7(3) . . . . ?
Ni1 C1 N2 C4 0.1(6) . . . . ?
C2 C3 N2 C1 0.9(4) . . . . ?
C2 C3 N2 C4 -176.3(3) . . . . ?
C5 C4 N2 C1 -20.9(5) . . . . ?
C5 C4 N2 C3 155.8(3) . . . . ?
N4 C8 N3 C6 1.3(3) . . . . ?
Ni1 C8 N3 C6 -132.2(3) . . . . ?
Ni2 C8 N3 C6 132.8(2) . . . . ?
N4 C8 N3 C5 167.2(3) . . . . ?
Ni1 C8 N3 C5 33.7(4) . . . . ?
Ni2 C8 N3 C5 -61.4(3) . . . . ?
C7 C6 N3 C8 -0.6(4) . . . . ?
C7 C6 N3 C5 -166.1(3) . . . . ?
C4 C5 N3 C8 -93.6(3) . . . . ?
C4 C5 N3 C6 70.5(4) . . . . ?
N6 C9 N4 C7 -143.3(3) . . . . ?
C10 C9 N4 C7 35.4(5) . . . . ?
N6 C9 N4 C8 15.1(4) . . . . ?
C10 C9 N4 C8 -166.2(3) . . . . ?
C6 C7 N4 C9 161.1(3) . . . . ?
C6 C7 N4 C8 1.4(4) . . . . ?
N3 C8 N4 C9 -163.1(3) . . . . ?
Ni1 C8 N4 C9 -19.9(3) . . . . ?
Ni2 C8 N4 C9 70.9(3) . . . . ?
N3 C8 N4 C7 -1.7(3) . . . . ?
Ni1 C8 N4 C7 141.5(2) . . . . ?
Ni2 C8 N4 C7 -127.7(3) . . . . ?
C15 C14 N5 C18 -0.2(5) . . . . ?
N1 C14 N5 C18 179.4(3) . . . . ?
C15 C14 N5 Ni1 178.5(3) . . . . ?
N1 C14 N5 Ni1 -1.9(3) . . . . ?
C17 C18 N5 C14 -0.5(5) . . . . ?
C17 C18 N5 Ni1 -179.0(3) . . . . ?
C10 C9 N6 C13 0.8(5) . . . . ?
N4 C9 N6 C13 179.4(3) . . . . ?
C10 C9 N6 Ni1 178.0(3) . . . . ?
N4 C9 N6 Ni1 -3.4(3) . . . . ?
C12 C13 N6 C9 -2.5(5) . . . . ?
C12 C13 N6 Ni1 -178.9(3) . . . . ?
N8 C19 N7 C32 -175.7(3) . . . . ?
Ni2 C19 N7 C32 1.4(4) . . . . ?
N8 C19 N7 C20 1.5(3) . . . . ?
Ni2 C19 N7 C20 178.5(2) . . . . ?
N11 C32 N7 C19 3.2(4) . . . . ?
C33 C32 N7 C19 -177.1(3) . . . . ?
N11 C32 N7 C20 -173.4(3) . . . . ?
C33 C32 N7 C20 6.3(5) . . . . ?
C21 C20 N7 C19 -1.4(4) . . . . ?
C21 C20 N7 C32 175.4(3) . . . . ?
N7 C19 N8 C21 -1.1(3) . . . . ?
Ni2 C19 N8 C21 -176.3(3) . . . . ?
N7 C19 N8 C22 176.9(3) . . . . ?
Ni2 C19 N8 C22 1.7(6) . . . . ?
C20 C21 N8 C19 0.3(4) . . . . ?
C20 C21 N8 C22 -177.9(3) . . . . ?
C23 C22 N8 C19 -19.3(5) . . . . ?
C23 C22 N8 C21 158.5(3) . . . . ?
N10 C26 N9 C24 1.3(4) . . . . ?
Ni2 C26 N9 C24 -132.5(3) . . . . ?
Ni1 C26 N9 C24 131.6(3) . . . . ?
N10 C26 N9 C23 169.7(3) . . . . ?
Ni2 C26 N9 C23 36.0(4) . . . . ?
Ni1 C26 N9 C23 -59.9(4) . . . . ?
C25 C24 N9 C26 -0.7(4) . . . . ?
C25 C24 N9 C23 -169.0(3) . . . . ?
C22 C23 N9 C26 -94.2(4) . . . . ?
C22 C23 N9 C24 72.8(4) . . . . ?
C24 C25 N10 C26 1.0(4) . . . . ?
C24 C25 N10 C27 163.0(3) . . . . ?
N9 C26 N10 C25 -1.4(4) . . . . ?
Ni2 C26 N10 C25 141.6(2) . . . . ?
Ni1 C26 N10 C25 -128.0(3) . . . . ?
N9 C26 N10 C27 -165.1(3) . . . . ?
Ni2 C26 N10 C27 -22.0(4) . . . . ?
Ni1 C26 N10 C27 68.3(3) . . . . ?
N12 C27 N10 C25 -140.6(3) . . . . ?
C28 C27 N10 C25 39.7(5) . . . . ?
N12 C27 N10 C26 20.2(4) . . . . ?
C28 C27 N10 C26 -159.5(3) . . . . ?
C33 C32 N11 C36 -0.6(5) . . . . ?
N7 C32 N11 C36 179.1(3) . . . . ?
C33 C32 N11 Ni2 174.3(3) . . . . ?
N7 C32 N11 Ni2 -6.0(3) . . . . ?
C35 C36 N11 C32 0.6(5) . . . . ?
C35 C36 N11 Ni2 -173.5(3) . . . . ?
C28 C27 N12 C31 0.3(5) . . . . ?
N10 C27 N12 C31 -179.4(3) . . . . ?
C28 C27 N12 Ni2 171.2(3) . . . . ?
N10 C27 N12 Ni2 -8.5(3) . . . . ?
C30 C31 N12 C27 -1.6(5) . . . . ?
C30 C31 N12 Ni2 -170.1(3) . . . . ?
N3 C8 Ni1 C1 14.7(3) . . . . ?
N4 C8 Ni1 C1 -115.2(2) . . . . ?
Ni2 C8 Ni1 C1 125.42(11) . . . . ?
N3 C8 Ni1 N5 77.8(9) . . . . ?
N4 C8 Ni1 N5 -52.0(9) . . . . ?
Ni2 C8 Ni1 N5 -171.5(8) . . . . ?
N3 C8 Ni1 C26 -117.7(3) . . . . ?
N4 C8 Ni1 C26 112.4(2) . . . . ?
Ni2 C8 Ni1 C26 -6.99(12) . . . . ?
N3 C8 Ni1 N6 142.6(3) . . . . ?
N4 C8 Ni1 N6 12.8(2) . . . . ?
Ni2 C8 Ni1 N6 -106.62(10) . . . . ?
N3 C8 Ni1 Ni2 -110.7(3) . . . . ?
N4 C8 Ni1 Ni2 119.4(2) . . . . ?
N2 C1 Ni1 C8 -15.3(4) . . . . ?
N1 C1 Ni1 C8 169.3(2) . . . . ?
N2 C1 Ni1 N5 172.1(4) . . . . ?
N1 C1 Ni1 N5 -3.2(2) . . . . ?
N2 C1 Ni1 C26 92.2(4) . . . . ?
N1 C1 Ni1 C26 -83.1(3) . . . . ?
N2 C1 Ni1 N6 -97.3(4) . . . . ?
N1 C1 Ni1 N6 87.4(3) . . . . ?
N2 C1 Ni1 Ni2 34.9(4) . . . . ?
N1 C1 Ni1 Ni2 -140.45(19) . . . . ?
C14 N5 Ni1 C8 -61.1(9) . . . . ?
C18 N5 Ni1 C8 117.5(8) . . . . ?
C14 N5 Ni1 C1 2.9(2) . . . . ?
C18 N5 Ni1 C1 -178.6(3) . . . . ?
C14 N5 Ni1 C26 134.2(2) . . . . ?
C18 N5 Ni1 C26 -47.3(3) . . . . ?
C14 N5 Ni1 N6 -124.9(2) . . . . ?
C18 N5 Ni1 N6 53.6(3) . . . . ?
C14 N5 Ni1 Ni2 128.59(19) . . . . ?
C18 N5 Ni1 Ni2 -52.9(3) . . . . ?
N9 C26 Ni1 C8 136.7(2) . . . . ?
N10 C26 Ni1 C8 -102.3(3) . . . . ?
Ni2 C26 Ni1 C8 7.77(13) . . . . ?
N9 C26 Ni1 C1 31.7(3) . . . . ?
N10 C26 Ni1 C1 152.6(2) . . . . ?
Ni2 C26 Ni1 C1 -97.30(17) . . . . ?
N9 C26 Ni1 N5 -45.5(2) . . . . ?
N10 C26 Ni1 N5 75.5(3) . . . . ?
Ni2 C26 Ni1 N5 -174.43(11) . . . . ?
N9 C26 Ni1 N6 -140.8(2) . . . . ?
N10 C26 Ni1 N6 -19.8(3) . . . . ?
Ni2 C26 Ni1 N6 90.27(11) . . . . ?
N9 C26 Ni1 Ni2 129.0(3) . . . . ?
N10 C26 Ni1 Ni2 -110.1(3) . . . . ?
C9 N6 Ni1 C8 -5.4(2) . . . . ?
C13 N6 Ni1 C8 171.2(3) . . . . ?
C9 N6 Ni1 C1 83.3(3) . . . . ?
C13 N6 Ni1 C1 -100.2(3) . . . . ?
C9 N6 Ni1 N5 167.1(2) . . . . ?
C13 N6 Ni1 N5 -16.4(3) . . . . ?
C9 N6 Ni1 C26 -104.1(2) . . . . ?
C13 N6 Ni1 C26 72.5(3) . . . . ?
C9 N6 Ni1 Ni2 -56.8(2) . . . . ?
C13 N6 Ni1 Ni2 119.7(3) . . . . ?
N9 C26 Ni2 C19 14.1(3) . . . . ?
N10 C26 Ni2 C19 -116.0(2) . . . . ?
Ni1 C26 Ni2 C19 126.22(11) . . . . ?
N9 C26 Ni2 N11 80.4(8) . . . . ?
N10 C26 Ni2 N11 -49.7(8) . . . . ?
Ni1 C26 Ni2 N11 -167.5(7) . . . . ?
N9 C26 Ni2 C8 -119.2(3) . . . . ?
N10 C26 Ni2 C8 110.8(2) . . . . ?
Ni1 C26 Ni2 C8 -7.02(12) . . . . ?
N9 C26 Ni2 N12 142.2(3) . . . . ?
N10 C26 Ni2 N12 12.1(2) . . . . ?
Ni1 C26 Ni2 N12 -105.65(10) . . . . ?
N9 C26 Ni2 Ni1 -112.1(3) . . . . ?
N10 C26 Ni2 Ni1 117.8(2) . . . . ?
N8 C19 Ni2 C26 -17.6(4) . . . . ?
N7 C19 Ni2 C26 167.5(2) . . . . ?
N8 C19 Ni2 N11 171.4(4) . . . . ?
N7 C19 Ni2 N11 -3.6(2) . . . . ?
N8 C19 Ni2 C8 90.4(4) . . . . ?
N7 C19 Ni2 C8 -84.6(3) . . . . ?
N8 C19 Ni2 N12 -99.1(4) . . . . ?
N7 C19 Ni2 N12 85.9(3) . . . . ?
N8 C19 Ni2 Ni1 32.3(4) . . . . ?
N7 C19 Ni2 Ni1 -142.64(18) . . . . ?
C32 N11 Ni2 C26 -61.9(8) . . . . ?
C36 N11 Ni2 C26 112.3(7) . . . . ?
C32 N11 Ni2 C19 5.5(2) . . . . ?
C36 N11 Ni2 C19 179.6(3) . . . . ?
C32 N11 Ni2 C8 137.4(2) . . . . ?
C36 N11 Ni2 C8 -48.5(3) . . . . ?
C32 N11 Ni2 N12 -122.6(2) . . . . ?
C36 N11 Ni2 N12 51.5(3) . . . . ?
C32 N11 Ni2 Ni1 132.65(19) . . . . ?
C36 N11 Ni2 Ni1 -53.2(3) . . . . ?
N3 C8 Ni2 C26 137.1(2) . . . . ?
N4 C8 Ni2 C26 -102.0(3) . . . . ?
Ni1 C8 Ni2 C26 7.78(13) . . . . ?
N3 C8 Ni2 C19 31.8(3) . . . . ?
N4 C8 Ni2 C19 152.7(2) . . . . ?
Ni1 C8 Ni2 C19 -97.51(17) . . . . ?
N3 C8 Ni2 N11 -46.2(2) . . . . ?
N4 C8 Ni2 N11 74.7(3) . . . . ?
Ni1 C8 Ni2 N11 -175.46(11) . . . . ?
N3 C8 Ni2 N12 -140.7(2) . . . . ?
N4 C8 Ni2 N12 -19.8(3) . . . . ?
Ni1 C8 Ni2 N12 90.02(11) . . . . ?
N3 C8 Ni2 Ni1 129.3(3) . . . . ?
N4 C8 Ni2 Ni1 -109.8(3) . . . . ?
C27 N12 Ni2 C26 -2.1(2) . . . . ?
C31 N12 Ni2 C26 166.8(3) . . . . ?
C27 N12 Ni2 C19 86.1(3) . . . . ?
C31 N12 Ni2 C19 -104.9(3) . . . . ?
C27 N12 Ni2 N11 169.3(2) . . . . ?
C31 N12 Ni2 N11 -21.7(3) . . . . ?
C27 N12 Ni2 C8 -101.1(2) . . . . ?
C31 N12 Ni2 C8 67.8(3) . . . . ?
C27 N12 Ni2 Ni1 -53.8(2) . . . . ?
C31 N12 Ni2 Ni1 115.2(3) . . . . ?
C8 Ni1 Ni2 C26 -170.52(16) . . . . ?
C1 Ni1 Ni2 C26 118.16(16) . . . . ?
N5 Ni1 Ni2 C26 7.77(16) . . . . ?
N6 Ni1 Ni2 C26 -97.86(14) . . . . ?
C8 Ni1 Ni2 C19 118.95(16) . . . . ?
C1 Ni1 Ni2 C19 47.63(16) . . . . ?
N5 Ni1 Ni2 C19 -62.76(16) . . . . ?
C26 Ni1 Ni2 C19 -70.53(16) . . . . ?
N6 Ni1 Ni2 C19 -168.39(13) . . . . ?
C8 Ni1 Ni2 N11 6.48(15) . . . . ?
C1 Ni1 Ni2 N11 -64.84(16) . . . . ?
N5 Ni1 Ni2 N11 -175.23(15) . . . . ?
C26 Ni1 Ni2 N11 177.00(16) . . . . ?
N6 Ni1 Ni2 N11 79.14(13) . . . . ?
C1 Ni1 Ni2 C8 -71.32(16) . . . . ?
N5 Ni1 Ni2 C8 178.30(15) . . . . ?
C26 Ni1 Ni2 C8 170.52(16) . . . . ?
N6 Ni1 Ni2 C8 72.66(13) . . . . ?
C8 Ni1 Ni2 N12 -97.38(13) . . . . ?
C1 Ni1 Ni2 N12 -168.69(13) . . . . ?
N5 Ni1 Ni2 N12 80.92(13) . . . . ?
C26 Ni1 Ni2 N12 73.15(13) . . . . ?
N6 Ni1 Ni2 N12 -24.71(10) . . . . ?
C43 C42 O1 C41 175.6(3) . . . . ?
C42 C43 O2 C44 91.2(4) . . . . ?
C38 C39 O3 C40 178.4(3) . . . . ?
C39 C38 O4 C37 -174.4(3) . . . . ?
